data_4079193
loop_
_publ_author_name
'Shavaleev, Nail M.'
'Monti, Filippo'
'Scopelliti, Rosario'
'Armaroli, Nicola'
'Gr\"atzel, Michael'
'Nazeeruddin, Mohammad K.'

_publ_section_title
;
 Blue Phosphorescence of Trifluoromethyl- and Trifluoromethoxy-Substituted
 Cationic Iridium(III) Isocyanide Complexes
;
_journal_issue 17
_journal_name_full Organometallics
_journal_page_first 6288
_journal_paper_doi 10.1021/om300557d
_journal_volume 31
_journal_year 2012
_chemical_formula_moiety 'C34 H32 F6 Ir N4, C F3 O3 S, C H2 Cl2'
_chemical_formula_sum 'C36 H34 Cl2 F9 Ir N4 O3 S'
_chemical_formula_weight 1036.83
_chemical_name_systematic
; 
 ? 
;
_space_group_IT_number 14
_symmetry_cell_setting monoclinic
_symmetry_space_group_name_Hall '-P 2yn'
_symmetry_space_group_name_H-M 'P 1 21/n 1'
_atom_sites_solution_hydrogens geom
_atom_sites_solution_primary direct
_atom_sites_solution_secondary difmap
_audit_creation_method SHELXL-97
_cell_angle_alpha 90.00
_cell_angle_beta 95.200(13)
_cell_angle_gamma 90.00
_cell_formula_units_Z 4
_cell_length_a 13.221(2)
_cell_length_b 13.629(2)
_cell_length_c 22.862(5)
_cell_measurement_reflns_used 489
_cell_measurement_temperature 100(2)
_cell_measurement_theta_max 22
_cell_measurement_theta_min 3
_cell_volume 4102.5(12)
_computing_cell_refinement 'Dirax/lsq (Duisenberg & Schreurs, 1989-2000)'
_computing_data_collection 'Collect (Bruker AXS BV, 1997-2004)'
_computing_data_reduction 'EvalCCD (Duisenberg & Schreurs, 1990-2000)'
_computing_molecular_graphics 'Bruker SHELXTL'
_computing_publication_material 'Bruker SHELXTL'
_computing_structure_refinement 'SHELXL-97 (Sheldrick, 1997)'
_computing_structure_solution 'SHELXS-97 (Sheldrick, 1990)'
_diffrn_ambient_temperature 100(2)
_diffrn_measured_fraction_theta_full 0.985
_diffrn_measured_fraction_theta_max 0.985
_diffrn_measurement_device_type 'Bruker APEX II CCD'
_diffrn_measurement_method 'phi and omega scans'
_diffrn_radiation_monochromator graphite
_diffrn_radiation_source 'fine-focus sealed tube'
_diffrn_radiation_type MoK\a
_diffrn_radiation_wavelength 0.71073
_diffrn_reflns_av_R_equivalents 0.0000
_diffrn_reflns_av_sigmaI/netI 0.0502
_diffrn_reflns_limit_h_max 17
_diffrn_reflns_limit_h_min -17
_diffrn_reflns_limit_k_max 17
_diffrn_reflns_limit_k_min -17
_diffrn_reflns_limit_l_max 29
_diffrn_reflns_limit_l_min -5
_diffrn_reflns_number 9315
_diffrn_reflns_theta_full 27.53
_diffrn_reflns_theta_max 27.53
_diffrn_reflns_theta_min 3.07
_exptl_absorpt_coefficient_mu 3.516
_exptl_absorpt_correction_T_max 0.7456
_exptl_absorpt_correction_T_min 0.3873
_exptl_absorpt_correction_type multi-scan
_exptl_absorpt_process_details 'SADABS 2008, Bruker AXS, 2008'
_exptl_crystal_colour colourless
_exptl_crystal_density_diffrn 1.679
_exptl_crystal_density_method 'not measured'
_exptl_crystal_description prismatic
_exptl_crystal_F_000 2040
_exptl_crystal_size_max 0.40
_exptl_crystal_size_mid 0.20
_exptl_crystal_size_min 0.13
_refine_diff_density_max 6.838
_refine_diff_density_min -5.079
_refine_diff_density_rms 0.340
_refine_ls_extinction_method none
_refine_ls_goodness_of_fit_ref 1.327
_refine_ls_hydrogen_treatment constr
_refine_ls_matrix_type full
_refine_ls_number_parameters 537
_refine_ls_number_reflns 9315
_refine_ls_number_restraints 84
_refine_ls_restrained_S_all 1.321
_refine_ls_R_factor_all 0.1056
_refine_ls_R_factor_gt 0.0927
_refine_ls_shift/su_max 0.001
_refine_ls_shift/su_mean 0.000
_refine_ls_structure_factor_coef Fsqd
_refine_ls_weighting_details 'calc w=1/[\s^2^(Fo^2^)+(0.0745P)^2^+144.9821P] where P=(Fo^2^+2Fc^2^)/3'
_refine_ls_weighting_scheme calc
_refine_ls_wR_factor_gt 0.2594
_refine_ls_wR_factor_ref 0.2672
_reflns_number_gt 7890
_reflns_number_total 9315
_reflns_threshold_expression >2sigma(I)
_cod_data_source_file om300557d_si_002.cif
_cod_data_source_block ns95
_cod_depositor_comments
;
The following automatic conversions were performed:

'_symmetry_cell_setting' value 'Monoclinic' changed to 'monoclinic'
according to /home/saulius/struct/CIF-dictionaries/cif_core.dic
dictionary named 'cif_core.dic' version 2.4.2 from 2011-04-26.

Automatic conversion script
Id: cif_fix_values 1891 2012-01-12 08:04:46Z andrius 
;
_cod_original_cell_volume 4102.8(13)
_cod_original_sg_symbol_H-M 'P 21/n'
_cod_database_code 4079193

loop_
_symmetry_equiv_pos_as_xyz
'x, y, z'
'-x+1/2, y+1/2, -z+1/2'
'-x, -y, -z'
'x-1/2, -y-1/2, z-1/2'

loop_
_atom_site_label
_atom_site_type_symbol
_atom_site_fract_x
_atom_site_fract_y
_atom_site_fract_z
_atom_site_U_iso_or_equiv
_atom_site_adp_type
_atom_site_occupancy
_atom_site_symmetry_multiplicity
_atom_site_calc_flag
_atom_site_refinement_flags
_atom_site_disorder_assembly
_atom_site_disorder_group
Ir1 Ir 0.47685(3) 0.11378(4) 0.25675(2) 0.01805(17) Uani 1 1 d . . .
F1 F 0.8006(10) 0.2392(10) 0.4843(5) 0.063(4) Uani 1 1 d . . .
F2 F 0.8798(8) 0.2387(12) 0.4066(7) 0.080(5) Uani 1 1 d . . .
F3 F 0.8097(8) 0.1081(8) 0.4340(5) 0.045(2) Uani 1 1 d . . .
F4 F 0.5051(11) 0.3817(11) 0.0694(6) 0.072(4) Uani 1 1 d . . .
F5 F 0.6660(11) 0.4043(8) 0.0726(6) 0.063(4) Uani 1 1 d . . .
F6 F 0.5938(13) 0.3053(10) 0.0089(5) 0.074(4) Uani 1 1 d . . .
N1 N 0.3955(8) 0.2418(9) 0.2535(5) 0.023(2) Uani 1 1 d . . .
N2 N 0.5810(8) 0.0000(9) 0.2608(5) 0.025(2) Uani 1 1 d . . .
N3 N 0.3689(8) 0.0051(9) 0.1450(5) 0.024(2) Uani 1 1 d . . .
N4 N 0.3585(8) 0.0497(9) 0.3659(5) 0.025(2) Uani 1 1 d . A .
C1 C 0.3046(9) 0.2566(12) 0.2197(6) 0.027(3) Uani 1 1 d . . .
H1 H 0.2747 0.2032 0.1978 0.033 Uiso 1 1 calc R . .
C2 C 0.2563(10) 0.3458(13) 0.2167(7) 0.033(3) Uani 1 1 d . . .
H2 H 0.1936 0.3539 0.1934 0.039 Uiso 1 1 calc R . .
C3 C 0.3016(11) 0.4256(12) 0.2490(7) 0.033(3) Uani 1 1 d . . .
H3 H 0.2714 0.4889 0.2464 0.039 Uiso 1 1 calc R . .
C4 C 0.3908(11) 0.4098(10) 0.2846(7) 0.027(3) Uani 1 1 d . . .
H4 H 0.4212 0.4621 0.3073 0.032 Uiso 1 1 calc R . .
C5 C 0.4354(10) 0.3187(10) 0.2871(6) 0.023(3) Uani 1 1 d . . .
C6 C 0.5287(10) 0.2918(10) 0.3241(6) 0.022(3) Uani 1 1 d . . .
C7 C 0.5760(10) 0.3595(9) 0.3652(6) 0.021(3) Uani 1 1 d . . .
H7 H 0.5491 0.4235 0.3696 0.025 Uiso 1 1 calc R . .
C8 C 0.6636(10) 0.3285(10) 0.3991(6) 0.024(3) Uani 1 1 d . . .
H8 H 0.6968 0.3719 0.4271 0.029 Uiso 1 1 calc R . .
C9 C 0.7024(10) 0.2359(10) 0.3922(6) 0.023(3) Uani 1 1 d . . .
C10 C 0.6542(10) 0.1691(10) 0.3521(6) 0.023(3) Uani 1 1 d . . .
H10 H 0.6814 0.1051 0.3484 0.027 Uiso 1 1 calc R . .
C11 C 0.5653(10) 0.1968(10) 0.3172(6) 0.023(3) Uani 1 1 d . . .
C12 C 0.5652(10) 0.1594(11) 0.1912(6) 0.026(3) Uani 1 1 d . . .
C13 C 0.5487(11) 0.2365(13) 0.1526(7) 0.034(3) Uani 1 1 d . . .
H13 H 0.4929 0.2794 0.1561 0.040 Uiso 1 1 calc R . .
C14 C 0.6130(12) 0.2525(13) 0.1082(7) 0.037(4) Uani 1 1 d . . .
C15 C 0.6975(12) 0.1911(15) 0.1037(8) 0.043(4) Uani 1 1 d . . .
H15 H 0.7426 0.2037 0.0745 0.052 Uiso 1 1 calc R . .
C16 C 0.7151(11) 0.1129(14) 0.1413(7) 0.036(4) Uani 1 1 d . . .
H16 H 0.7710 0.0703 0.1375 0.043 Uiso 1 1 calc R . .
C17 C 0.6500(10) 0.0965(11) 0.1853(7) 0.028(3) Uani 1 1 d . . .
C18 C 0.6596(9) 0.0112(12) 0.2244(6) 0.028(3) Uani 1 1 d . . .
C19 C 0.7367(12) -0.0580(14) 0.2273(8) 0.040(4) Uani 1 1 d . . .
H19 H 0.7924 -0.0495 0.2043 0.048 Uiso 1 1 calc R . .
C20 C 0.7335(14) -0.1389(14) 0.2630(9) 0.048(5) Uani 1 1 d . . .
H20 H 0.7847 -0.1878 0.2635 0.057 Uiso 1 1 calc R . .
C21 C 0.6540(13) -0.1476(13) 0.2983(8) 0.042(4) Uani 1 1 d . . .
H21 H 0.6517 -0.2020 0.3241 0.050 Uiso 1 1 calc R . .
C22 C 0.5784(11) -0.0778(11) 0.2961(7) 0.031(3) Uani 1 1 d . . .
H22 H 0.5236 -0.0852 0.3199 0.038 Uiso 1 1 calc R . .
C23 C 0.7979(11) 0.2047(13) 0.4296(7) 0.033(3) Uani 1 1 d . . .
C24 C 0.5941(16) 0.3352(15) 0.0650(8) 0.047(4) Uani 1 1 d . . .
C25 C 0.3990(10) 0.0425(10) 0.1893(6) 0.022(3) Uani 1 1 d . . .
C26 C 0.3481(11) -0.0366(11) 0.0865(7) 0.029(3) Uani 1 1 d . . .
C27 C 0.3317(14) 0.0494(13) 0.0434(7) 0.041(4) Uani 1 1 d . . .
H27A H 0.2748 0.0897 0.0541 0.062 Uiso 1 1 calc R . .
H27B H 0.3163 0.0239 0.0035 0.062 Uiso 1 1 calc R . .
H27C H 0.3934 0.0895 0.0450 0.062 Uiso 1 1 calc R . .
C28 C 0.4432(14) -0.0950(13) 0.0751(9) 0.045(4) Uani 1 1 d . . .
H28A H 0.5028 -0.0521 0.0802 0.068 Uiso 1 1 calc R . .
H28B H 0.4359 -0.1207 0.0349 0.068 Uiso 1 1 calc R . .
H28C H 0.4517 -0.1498 0.1029 0.068 Uiso 1 1 calc R . .
C29 C 0.2528(15) -0.1010(15) 0.0861(8) 0.045(4) Uani 1 1 d . . .
H29A H 0.2626 -0.1504 0.1173 0.068 Uiso 1 1 calc R . .
H29B H 0.2409 -0.1339 0.0480 0.068 Uiso 1 1 calc R . .
H29C H 0.1941 -0.0600 0.0927 0.068 Uiso 1 1 calc R . .
C30 C 0.4001(10) 0.0692(11) 0.3250(6) 0.026(3) Uani 1 1 d . . .
C31 C 0.3181(10) 0.0343(9) 0.4235(6) 0.032(3) Uani 1 1 d DU . .
C32A C 0.3680(19) -0.0591(15) 0.4494(10) 0.052(7) Uani 0.78(3) 1 d PDU A 1
H32A H 0.4420 -0.0523 0.4514 0.077 Uiso 0.78(3) 1 calc PR A 1
H32B H 0.3467 -0.1152 0.4245 0.077 Uiso 0.78(3) 1 calc PR A 1
H32C H 0.3472 -0.0696 0.4890 0.077 Uiso 0.78(3) 1 calc PR A 1
C33A C 0.2025(13) 0.025(2) 0.4134(11) 0.049(6) Uani 0.78(3) 1 d PDU A 1
H33A H 0.1747 0.0112 0.4509 0.073 Uiso 0.78(3) 1 calc PR A 1
H33B H 0.1849 -0.0287 0.3858 0.073 Uiso 0.78(3) 1 calc PR A 1
H33C H 0.1737 0.0865 0.3972 0.073 Uiso 0.78(3) 1 calc PR A 1
C34A C 0.3489(17) 0.1245(14) 0.4613(9) 0.039(5) Uani 0.78(3) 1 d PDU A 1
H34A H 0.3135 0.1826 0.4445 0.059 Uiso 0.78(3) 1 calc PR A 1
H34B H 0.4224 0.1345 0.4621 0.059 Uiso 0.78(3) 1 calc PR A 1
H34C H 0.3303 0.1140 0.5014 0.059 Uiso 0.78(3) 1 calc PR A 1
C32B C 0.405(4) -0.012(5) 0.462(3) 0.043(13) Uani 0.22(3) 1 d PDU A 2
H32D H 0.3834 -0.0251 0.5013 0.064 Uiso 0.22(3) 1 calc PR A 2
H32E H 0.4634 0.0330 0.4657 0.064 Uiso 0.22(3) 1 calc PR A 2
H32F H 0.4253 -0.0737 0.4445 0.064 Uiso 0.22(3) 1 calc PR A 2
C33B C 0.227(4) -0.034(4) 0.414(3) 0.040(13) Uani 0.22(3) 1 d PDU A 2
H33D H 0.1911 -0.0369 0.4493 0.060 Uiso 0.22(3) 1 calc PR A 2
H33E H 0.2499 -0.1000 0.4040 0.060 Uiso 0.22(3) 1 calc PR A 2
H33F H 0.1804 -0.0093 0.3810 0.060 Uiso 0.22(3) 1 calc PR A 2
C34B C 0.290(5) 0.136(3) 0.444(3) 0.041(13) Uani 0.22(3) 1 d PDU A 2
H34D H 0.3415 0.1832 0.4348 0.061 Uiso 0.22(3) 1 calc PR A 2
H34E H 0.2855 0.1346 0.4869 0.061 Uiso 0.22(3) 1 calc PR A 2
H34F H 0.2237 0.1549 0.4246 0.061 Uiso 0.22(3) 1 calc PR A 2
C35 C 0.025(2) 0.1622(16) 0.0439(10) 0.065(7) Uani 1 1 d . . .
F7 F -0.0735(12) 0.1830(16) 0.0275(7) 0.105(7) Uani 1 1 d . . .
F8 F 0.0803(13) 0.2244(12) 0.0184(6) 0.077(4) Uani 1 1 d . . .
F9 F 0.0480(15) 0.0740(12) 0.0238(7) 0.092(5) Uani 1 1 d . . .
S1 S 0.0467(3) 0.1673(3) 0.12470(17) 0.0304(8) Uani 1 1 d . . .
O1 O 0.0394(11) 0.2687(9) 0.1369(6) 0.051(3) Uani 1 1 d . . .
O2 O -0.0320(9) 0.1053(10) 0.1449(6) 0.048(3) Uani 1 1 d . . .
O3 O 0.1482(9) 0.1239(11) 0.1361(6) 0.051(3) Uani 1 1 d . . .
C36 C -0.0417(18) 0.1493(18) 0.2824(11) 0.061(6) Uani 1 1 d . . .
H36A H -0.0592 0.1394 0.2397 0.073 Uiso 1 1 calc R . .
H36B H -0.0932 0.1937 0.2968 0.073 Uiso 1 1 calc R . .
Cl1 Cl -0.0470(4) 0.0349(5) 0.3186(3) 0.0667(15) Uani 1 1 d . . .
Cl2 Cl 0.0751(7) 0.2039(6) 0.2929(3) 0.094(3) Uani 1 1 d . . .

loop_
_atom_site_aniso_label
_atom_site_aniso_U_11
_atom_site_aniso_U_22
_atom_site_aniso_U_33
_atom_site_aniso_U_23
_atom_site_aniso_U_13
_atom_site_aniso_U_12
Ir1 0.0087(2) 0.0175(3) 0.0281(3) -0.00181(19) 0.00217(16) -0.00146(17)
F1 0.064(8) 0.074(9) 0.047(6) -0.023(6) -0.026(5) 0.029(7)
F2 0.018(5) 0.121(13) 0.100(10) 0.049(9) -0.010(5) -0.019(6)
F3 0.035(5) 0.034(5) 0.060(6) -0.001(5) -0.016(5) 0.001(4)
F4 0.067(9) 0.079(9) 0.075(9) 0.037(7) 0.032(7) 0.010(7)
F5 0.073(9) 0.041(7) 0.081(9) -0.004(6) 0.031(7) -0.031(6)
F6 0.130(13) 0.059(8) 0.034(6) -0.001(5) 0.018(7) -0.020(8)
N1 0.016(5) 0.023(6) 0.030(6) -0.003(5) 0.004(4) -0.005(4)
N2 0.018(5) 0.021(6) 0.034(6) -0.002(5) -0.003(4) -0.002(4)
N3 0.015(5) 0.023(6) 0.035(6) -0.002(5) 0.003(4) 0.002(4)
N4 0.012(5) 0.033(7) 0.031(6) 0.003(5) 0.007(4) -0.006(5)
C1 0.009(5) 0.038(8) 0.034(7) 0.003(6) 0.001(5) 0.003(5)
C2 0.013(6) 0.041(9) 0.044(9) 0.006(7) 0.004(5) 0.003(6)
C3 0.018(7) 0.032(8) 0.048(9) 0.003(7) 0.004(6) 0.007(6)
C4 0.023(7) 0.014(6) 0.044(8) -0.004(5) 0.007(6) 0.002(5)
C5 0.021(6) 0.020(6) 0.029(7) 0.001(5) 0.011(5) 0.002(5)
C6 0.016(6) 0.026(7) 0.025(6) -0.001(5) 0.008(5) -0.003(5)
C7 0.016(6) 0.010(6) 0.037(7) -0.002(5) 0.008(5) -0.002(4)
C8 0.023(6) 0.024(7) 0.027(7) -0.006(5) 0.000(5) -0.009(5)
C9 0.020(6) 0.020(7) 0.029(7) -0.001(5) -0.002(5) -0.007(5)
C10 0.015(6) 0.021(7) 0.032(7) -0.005(5) -0.001(5) -0.001(5)
C11 0.021(6) 0.025(7) 0.023(6) -0.007(5) 0.004(5) -0.002(5)
C12 0.023(6) 0.027(7) 0.027(7) -0.015(6) 0.004(5) -0.013(6)
C13 0.023(7) 0.045(9) 0.035(8) -0.012(7) 0.011(6) -0.014(7)
C14 0.033(8) 0.044(10) 0.035(8) -0.011(7) 0.011(6) -0.017(7)
C15 0.027(8) 0.059(12) 0.046(10) -0.020(8) 0.022(7) -0.021(8)
C16 0.018(6) 0.050(10) 0.040(8) -0.015(8) 0.011(6) -0.012(7)
C17 0.012(6) 0.034(8) 0.039(8) -0.005(6) 0.007(5) -0.003(5)
C18 0.009(5) 0.039(8) 0.037(8) -0.017(6) 0.002(5) 0.006(5)
C19 0.020(7) 0.047(11) 0.051(10) -0.019(8) -0.008(6) 0.013(7)
C20 0.036(9) 0.042(10) 0.062(12) -0.013(8) -0.010(8) 0.027(8)
C21 0.037(9) 0.031(8) 0.054(10) -0.009(8) -0.009(7) 0.013(7)
C22 0.023(7) 0.026(7) 0.043(8) -0.006(6) -0.005(6) 0.004(6)
C23 0.020(7) 0.038(9) 0.039(8) -0.004(7) -0.001(6) -0.011(6)
C24 0.059(12) 0.044(11) 0.041(10) -0.002(8) 0.019(8) -0.016(9)
C25 0.016(6) 0.016(6) 0.034(7) 0.004(5) 0.004(5) 0.000(5)
C26 0.021(7) 0.027(7) 0.037(8) -0.002(6) 0.000(5) 0.010(6)
C27 0.047(10) 0.041(10) 0.035(9) 0.004(7) 0.002(7) 0.005(8)
C28 0.041(10) 0.034(10) 0.059(11) -0.015(8) -0.001(8) 0.019(7)
C29 0.049(11) 0.051(11) 0.034(9) -0.008(8) -0.005(7) -0.018(9)
C30 0.012(6) 0.026(7) 0.038(8) -0.002(6) -0.006(5) 0.002(5)
C31 0.034(7) 0.033(8) 0.032(7) 0.004(6) 0.012(6) 0.000(6)
C32A 0.069(16) 0.045(14) 0.044(13) 0.011(11) 0.025(11) 0.018(12)
C33A 0.021(10) 0.075(17) 0.052(12) -0.016(13) 0.017(9) -0.006(10)
C34A 0.042(12) 0.038(11) 0.039(11) -0.007(9) 0.009(9) 0.004(10)
C32B 0.05(3) 0.05(3) 0.03(2) 0.01(2) 0.01(2) 0.01(2)
C33B 0.04(2) 0.06(3) 0.03(2) 0.01(2) 0.03(2) 0.00(2)
C34B 0.04(3) 0.03(2) 0.05(3) 0.00(2) 0.01(2) -0.01(2)
C35 0.094(18) 0.036(11) 0.059(13) -0.004(10) -0.032(12) 0.002(12)
F7 0.057(9) 0.161(18) 0.090(11) 0.051(11) -0.032(8) -0.013(10)
F8 0.100(11) 0.085(11) 0.051(7) -0.001(7) 0.031(7) -0.004(9)
F9 0.136(16) 0.067(10) 0.068(9) -0.026(8) -0.015(9) -0.003(10)
S1 0.0201(16) 0.0298(19) 0.041(2) -0.0016(15) 0.0020(14) -0.0013(14)
O1 0.064(9) 0.032(7) 0.058(8) -0.003(6) 0.019(7) -0.004(6)
O2 0.026(6) 0.047(8) 0.071(9) 0.018(6) -0.003(6) -0.014(5)
O3 0.024(6) 0.070(10) 0.059(8) -0.008(7) -0.001(5) 0.017(6)
C36 0.060(13) 0.061(14) 0.062(13) 0.005(11) 0.005(10) 0.001(11)
Cl1 0.046(3) 0.074(4) 0.082(4) 0.004(3) 0.016(3) -0.006(3)
Cl2 0.110(6) 0.107(6) 0.067(4) 0.008(4) 0.017(4) -0.056(5)

loop_
_atom_type_symbol
_atom_type_description
_atom_type_scat_dispersion_real
_atom_type_scat_dispersion_imag
_atom_type_scat_source
C C 0.0033 0.0016 'International Tables Vol C Tables 4.2.6.8 and 6.1.1.4'
H H 0.0000 0.0000 'International Tables Vol C Tables 4.2.6.8 and 6.1.1.4'
N N 0.0061 0.0033 'International Tables Vol C Tables 4.2.6.8 and 6.1.1.4'
O O 0.0106 0.0060 'International Tables Vol C Tables 4.2.6.8 and 6.1.1.4'
F F 0.0171 0.0103 'International Tables Vol C Tables 4.2.6.8 and 6.1.1.4'
S S 0.1246 0.1234 'International Tables Vol C Tables 4.2.6.8 and 6.1.1.4'
Cl Cl 0.1484 0.1585 'International Tables Vol C Tables 4.2.6.8 and 6.1.1.4'
Ir Ir -1.4442 7.9887 'International Tables Vol C Tables 4.2.6.8 and 6.1.1.4'

loop_
_geom_angle_atom_site_label_1
_geom_angle_atom_site_label_2
_geom_angle_atom_site_label_3
_geom_angle
C25 Ir1 C30 100.8(5)
C25 Ir1 N1 98.7(5)
C30 Ir1 N1 89.1(5)
C25 Ir1 C11 172.4(5)
C30 Ir1 C11 86.7(5)
N1 Ir1 C11 79.7(5)
C25 Ir1 N2 88.0(5)
C30 Ir1 N2 96.8(5)
N1 Ir1 N2 170.0(4)
C11 Ir1 N2 92.6(5)
C25 Ir1 C12 82.8(5)
C30 Ir1 C12 175.7(5)
N1 Ir1 C12 92.7(5)
C11 Ir1 C12 89.8(5)
N2 Ir1 C12 80.9(6)
C5 N1 C1 118.1(12)
C5 N1 Ir1 117.1(9)
C1 N1 Ir1 124.9(10)
C22 N2 C18 120.5(13)
C22 N2 Ir1 124.7(10)
C18 N2 Ir1 114.8(10)
C25 N3 C26 170.2(13)
C30 N4 C31 170.7(13)
C2 C1 N1 122.3(14)
C2 C1 H1 118.9
N1 C1 H1 118.9
C1 C2 C3 118.8(14)
C1 C2 H2 120.6
C3 C2 H2 120.6
C4 C3 C2 118.9(14)
C4 C3 H3 120.6
C2 C3 H3 120.6
C5 C4 C3 120.3(14)
C5 C4 H4 119.8
C3 C4 H4 119.8
C4 C5 N1 121.5(13)
C4 C5 C6 125.6(13)
N1 C5 C6 112.9(12)
C11 C6 C7 122.7(12)
C11 C6 C5 116.5(12)
C7 C6 C5 120.7(12)
C8 C7 C6 117.5(12)
C8 C7 H7 121.2
C6 C7 H7 121.2
C9 C8 C7 120.8(12)
C9 C8 H8 119.6
C7 C8 H8 119.6
C8 C9 C10 121.2(13)
C8 C9 C23 119.4(12)
C10 C9 C23 119.4(13)
C9 C10 C11 120.1(13)
C9 C10 H10 120.0
C11 C10 H10 120.0
C6 C11 C10 117.7(12)
C6 C11 Ir1 113.7(10)
C10 C11 Ir1 128.6(10)
C13 C12 C17 118.6(13)
C13 C12 Ir1 128.6(11)
C17 C12 Ir1 112.7(11)
C12 C13 C14 120.9(16)
C12 C13 H13 119.6
C14 C13 H13 119.6
C13 C14 C15 119.9(17)
C13 C14 C24 121.2(17)
C15 C14 C24 118.9(15)
C16 C15 C14 120.3(14)
C16 C15 H15 119.8
C14 C15 H15 119.8
C15 C16 C17 119.5(15)
C15 C16 H16 120.2
C17 C16 H16 120.2
C16 C17 C12 120.7(15)
C16 C17 C18 122.7(14)
C12 C17 C18 116.4(12)
C19 C18 N2 118.8(16)
C19 C18 C17 126.2(14)
N2 C18 C17 115.0(11)
C20 C19 C18 120.7(17)
C20 C19 H19 119.6
C18 C19 H19 119.6
C19 C20 C21 118.7(15)
C19 C20 H20 120.6
C21 C20 H20 120.6
C22 C21 C20 120.3(18)
C22 C21 H21 119.8
C20 C21 H21 119.8
N2 C22 C21 120.8(16)
N2 C22 H22 119.6
C21 C22 H22 119.6
F3 C23 F2 106.3(15)
F3 C23 F1 106.6(14)
F2 C23 F1 107.2(14)
F3 C23 C9 113.9(12)
F2 C23 C9 110.2(13)
F1 C23 C9 112.3(13)
F5 C24 F6 106.2(14)
F5 C24 F4 105.9(17)
F6 C24 F4 106.6(18)
F5 C24 C14 111.6(17)
F6 C24 C14 112.6(16)
F4 C24 C14 113.4(14)
N3 C25 Ir1 167.9(11)
N3 C26 C28 105.7(12)
N3 C26 C27 107.2(13)
C28 C26 C27 111.0(14)
N3 C26 C29 108.4(13)
C28 C26 C29 112.8(15)
C27 C26 C29 111.4(14)
C26 C27 H27A 109.5
C26 C27 H27B 109.5
H27A C27 H27B 109.5
C26 C27 H27C 109.5
H27A C27 H27C 109.5
H27B C27 H27C 109.5
C26 C28 H28A 109.5
C26 C28 H28B 109.5
H28A C28 H28B 109.5
C26 C28 H28C 109.5
H28A C28 H28C 109.5
H28B C28 H28C 109.5
C26 C29 H29A 109.5
C26 C29 H29B 109.5
H29A C29 H29B 109.5
C26 C29 H29C 109.5
H29A C29 H29C 109.5
H29B C29 H29C 109.5
N4 C30 Ir1 175.3(13)
N4 C31 C34B 106(3)
N4 C31 C32B 105(3)
C34B C31 C32B 113.0(16)
N4 C31 C33B 107(3)
C34B C31 C33B 112.8(15)
C32B C31 C33B 112.3(15)
N4 C31 C32A 106.6(13)
C34B C31 C32A 138(3)
C33B C31 C32A 82(3)
N4 C31 C33A 108.3(13)
C34B C31 C33A 81(2)
C32B C31 C33A 138(3)
C32A C31 C33A 112.3(11)
N4 C31 C34A 106.8(13)
C32B C31 C34A 82(3)
C33B C31 C34A 138(3)
C32A C31 C34A 111.4(11)
C33A C31 C34A 111.1(10)
C31 C32A H32A 109.5
C31 C32A H32B 109.5
H32A C32A H32B 109.5
C31 C32A H32C 109.5
H32A C32A H32C 109.5
H32B C32A H32C 109.5
C31 C33A H33A 109.5
C31 C33A H33B 109.5
H33A C33A H33B 109.5
C31 C33A H33C 109.5
H33A C33A H33C 109.5
H33B C33A H33C 109.5
C31 C34A H34A 109.5
C31 C34A H34B 109.5
H34A C34A H34B 109.5
C31 C34A H34C 109.5
H34A C34A H34C 109.5
H34B C34A H34C 109.5
C31 C32B H32D 109.5
C31 C32B H32E 109.5
H32D C32B H32E 109.5
C31 C32B H32F 109.5
H32D C32B H32F 109.5
H32E C32B H32F 109.5
C31 C33B H33D 109.5
C31 C33B H33E 109.5
H33D C33B H33E 109.5
C31 C33B H33F 109.5
H33D C33B H33F 109.5
H33E C33B H33F 109.5
C31 C34B H34D 109.5
C31 C34B H34E 109.5
H34D C34B H34E 109.5
C31 C34B H34F 109.5
H34D C34B H34F 109.5
H34E C34B H34F 109.5
F8 C35 F9 106(2)
F8 C35 F7 108.0(19)
F9 C35 F7 110(2)
F8 C35 S1 112.5(15)
F9 C35 S1 111.0(15)
F7 C35 S1 109(2)
O1 S1 O2 116.3(9)
O1 S1 O3 115.9(9)
O2 S1 O3 112.3(8)
O1 S1 C35 103.1(9)
O2 S1 C35 104.2(10)
O3 S1 C35 102.8(10)
Cl2 C36 Cl1 113.0(13)
Cl2 C36 H36A 109.0
Cl1 C36 H36A 109.0
Cl2 C36 H36B 109.0
Cl1 C36 H36B 109.0
H36A C36 H36B 107.8

loop_
_geom_bond_atom_site_label_1
_geom_bond_atom_site_label_2
_geom_bond_distance
Ir1 C25 2.022(14)
Ir1 C30 2.031(15)
Ir1 N1 2.048(12)
Ir1 C11 2.065(13)
Ir1 N2 2.070(12)
Ir1 C12 2.078(14)
F1 C23 1.333(19)
F2 C23 1.330(18)
F3 C23 1.329(19)
F4 C24 1.35(2)
F5 C24 1.34(2)
F6 C24 1.34(2)
N1 C5 1.377(18)
N1 C1 1.383(17)
N2 C22 1.33(2)
N2 C18 1.397(18)
N3 C25 1.171(18)
N3 C26 1.456(19)
N4 C30 1.157(19)
N4 C31 1.480(18)
C1 C2 1.37(2)
C1 H1 0.9500
C2 C3 1.42(2)
C2 H2 0.9500
C3 C4 1.39(2)
C3 H3 0.9500
C4 C5 1.373(18)
C4 H4 0.9500
C5 C6 1.477(19)
C6 C11 1.395(19)
C6 C7 1.422(18)
C7 C8 1.399(19)
C7 H7 0.9500
C8 C9 1.38(2)
C8 H8 0.9500
C9 C10 1.403(18)
C9 C23 1.52(2)
C10 C11 1.411(18)
C10 H10 0.9500
C12 C13 1.38(2)
C12 C17 1.43(2)
C13 C14 1.40(2)
C13 H13 0.9500
C14 C15 1.41(3)
C14 C24 1.50(3)
C15 C16 1.38(3)
C15 H15 0.9500
C16 C17 1.40(2)
C16 H16 0.9500
C17 C18 1.47(2)
C18 C19 1.39(2)
C19 C20 1.38(3)
C19 H19 0.9500
C20 C21 1.39(3)
C20 H20 0.9500
C21 C22 1.38(2)
C21 H21 0.9500
C22 H22 0.9500
C26 C28 1.53(2)
C26 C27 1.53(2)
C26 C29 1.54(2)
C27 H27A 0.9800
C27 H27B 0.9800
C27 H27C 0.9800
C28 H28A 0.9800
C28 H28B 0.9800
C28 H28C 0.9800
C29 H29A 0.9800
C29 H29B 0.9800
C29 H29C 0.9800
C31 C34B 1.521(19)
C31 C32B 1.526(19)
C31 C33B 1.528(19)
C31 C32A 1.529(17)
C31 C33A 1.531(16)
C31 C34A 1.536(16)
C32A H32A 0.9800
C32A H32B 0.9800
C32A H32C 0.9800
C33A H33A 0.9800
C33A H33B 0.9800
C33A H33C 0.9800
C34A H34A 0.9800
C34A H34B 0.9800
C34A H34C 0.9800
C32B H32D 0.9800
C32B H32E 0.9800
C32B H32F 0.9800
C33B H33D 0.9800
C33B H33E 0.9800
C33B H33F 0.9800
C34B H34D 0.9800
C34B H34E 0.9800
C34B H34F 0.9800
C35 F8 1.29(3)
C35 F9 1.33(3)
C35 F7 1.35(3)
C35 S1 1.85(2)
S1 O1 1.416(13)
S1 O2 1.448(12)
S1 O3 1.468(12)
C36 Cl2 1.71(2)
C36 Cl1 1.77(2)
C36 H36A 0.9900
C36 H36B 0.9900

loop_
_geom_torsion_atom_site_label_1
_geom_torsion_atom_site_label_2
_geom_torsion_atom_site_label_3
_geom_torsion_atom_site_label_4
_geom_torsion
C25 Ir1 N1 C5 -169.3(10)
C30 Ir1 N1 C5 89.9(10)
C11 Ir1 N1 C5 3.1(9)
C12 Ir1 N1 C5 -86.2(10)
C25 Ir1 N1 C1 9.9(12)
C30 Ir1 N1 C1 -90.9(11)
C11 Ir1 N1 C1 -177.6(12)
C12 Ir1 N1 C1 93.0(11)
C25 Ir1 N2 C22 -94.1(12)
C30 Ir1 N2 C22 6.6(12)
C11 Ir1 N2 C22 93.5(12)
C12 Ir1 N2 C22 -177.1(12)
C25 Ir1 N2 C18 87.9(10)
C30 Ir1 N2 C18 -171.4(10)
C11 Ir1 N2 C18 -84.5(10)
C12 Ir1 N2 C18 4.9(9)
C5 N1 C1 C2 3(2)
Ir1 N1 C1 C2 -176.3(11)
N1 C1 C2 C3 1(2)
C1 C2 C3 C4 -3(2)
C2 C3 C4 C5 2(2)
C3 C4 C5 N1 2(2)
C3 C4 C5 C6 -178.5(13)
C1 N1 C5 C4 -4.4(19)
Ir1 N1 C5 C4 175.0(10)
C1 N1 C5 C6 176.2(11)
Ir1 N1 C5 C6 -4.5(14)
C4 C5 C6 C11 -175.8(13)
N1 C5 C6 C11 3.6(17)
C4 C5 C6 C7 6(2)
N1 C5 C6 C7 -174.9(11)
C11 C6 C7 C8 1.1(19)
C5 C6 C7 C8 179.4(12)
C6 C7 C8 C9 0(2)
C7 C8 C9 C10 -1(2)
C7 C8 C9 C23 179.8(13)
C8 C9 C10 C11 1(2)
C23 C9 C10 C11 179.8(13)
C7 C6 C11 C10 -1.4(19)
C5 C6 C11 C10 -179.8(12)
C7 C6 C11 Ir1 177.3(10)
C5 C6 C11 Ir1 -1.1(15)
C9 C10 C11 C6 0(2)
C9 C10 C11 Ir1 -178.2(10)
C30 Ir1 C11 C6 -90.7(10)
N1 Ir1 C11 C6 -1.0(9)
N2 Ir1 C11 C6 172.6(10)
C12 Ir1 C11 C6 91.8(10)
C30 Ir1 C11 C10 87.8(13)
N1 Ir1 C11 C10 177.5(13)
N2 Ir1 C11 C10 -8.9(13)
C12 Ir1 C11 C10 -89.7(13)
C25 Ir1 C12 C13 83.8(13)
N1 Ir1 C12 C13 -14.7(13)
C11 Ir1 C12 C13 -94.4(13)
N2 Ir1 C12 C13 172.9(13)
C25 Ir1 C12 C17 -92.3(10)
N1 Ir1 C12 C17 169.2(10)
C11 Ir1 C12 C17 89.5(10)
N2 Ir1 C12 C17 -3.2(9)
C17 C12 C13 C14 0(2)
Ir1 C12 C13 C14 -175.4(11)
C12 C13 C14 C15 -2(2)
C12 C13 C14 C24 178.6(15)
C13 C14 C15 C16 3(2)
C24 C14 C15 C16 -177.9(15)
C14 C15 C16 C17 -2(2)
C15 C16 C17 C12 1(2)
C15 C16 C17 C18 175.8(14)
C13 C12 C17 C16 0(2)
Ir1 C12 C17 C16 176.7(11)
C13 C12 C17 C18 -175.4(13)
Ir1 C12 C17 C18 1.1(16)
C22 N2 C18 C19 -2(2)
Ir1 N2 C18 C19 175.6(11)
C22 N2 C18 C17 176.2(13)
Ir1 N2 C18 C17 -5.7(15)
C16 C17 C18 C19 6(2)
C12 C17 C18 C19 -178.4(14)
C16 C17 C18 N2 -172.5(13)
C12 C17 C18 N2 3.0(18)
N2 C18 C19 C20 3(2)
C17 C18 C19 C20 -175.3(15)
C18 C19 C20 C21 -3(3)
C19 C20 C21 C22 2(3)
C18 N2 C22 C21 1(2)
Ir1 N2 C22 C21 -176.4(11)
C20 C21 C22 N2 -1(2)
C8 C9 C23 F3 159.0(14)
C10 C9 C23 F3 -20(2)
C8 C9 C23 F2 -81.6(19)
C10 C9 C23 F2 99.5(17)
C8 C9 C23 F1 38(2)
C10 C9 C23 F1 -141.1(15)
C13 C14 C24 F5 111.9(18)
C15 C14 C24 F5 -68(2)
C13 C14 C24 F6 -128.8(18)
C15 C14 C24 F6 52(2)
C13 C14 C24 F4 -8(2)
C15 C14 C24 F4 172.8(16)
C30 Ir1 C25 N3 -164(6)
N1 Ir1 C25 N3 105(6)
N2 Ir1 C25 N3 -67(6)
C12 Ir1 C25 N3 14(6)
F8 C35 S1 O1 49(2)
F9 C35 S1 O1 168.1(19)
F7 C35 S1 O1 -70.5(18)
F8 C35 S1 O2 171.3(17)
F9 C35 S1 O2 -70(2)
F7 C35 S1 O2 51.3(18)
F8 C35 S1 O3 -71.4(19)
F9 C35 S1 O3 47(2)
F7 C35 S1 O3 168.7(16)
